data_4332177
loop_
_publ_author_name
'Kim, Mieock'
'Picot, Alexandre'
'Gabba\"i, Fran\,cois P.'

_publ_section_title
;
 Remarkably Efficient Hydrolysis of Methylparathion Catalyzed by
 [2-(2-Pyridyl)phenyl-C,N]palladium(II) Complexes
;
_journal_issue 14
_journal_name_full 'Inorganic Chemistry'
_journal_page_first 5600
_journal_page_last 5606
_journal_paper_doi 10.1021/ic0600578
_journal_volume 45
_journal_year 2006
_chemical_formula_sum 'C31 H29 N O3 P2 Pd S'
_chemical_formula_weight 663.95
_chemical_name_systematic
; 
 ? 
;
_space_group_IT_number 2
_symmetry_cell_setting triclinic
_symmetry_space_group_name_Hall '-P 1'
_symmetry_space_group_name_H-M 'P -1'
_atom_sites_solution_hydrogens geom
_atom_sites_solution_primary direct
_atom_sites_solution_secondary difmap
_audit_creation_method SHELXL-97
_cell_angle_alpha 112.91(3)
_cell_angle_beta 96.39(3)
_cell_angle_gamma 94.58(3)
_cell_formula_units_Z 4
_cell_length_a 9.0616(18)
_cell_length_b 17.793(4)
_cell_length_c 19.315(4)
_cell_measurement_temperature 163(2)
_cell_volume 2824.8(13)
_computing_cell_refinement 'Bruker XSCANS'
_computing_data_collection 'Bruker XSCANS'
_computing_data_reduction 'Bruker SHELXTL'
_computing_molecular_graphics 'Bruker SHELXTL'
_computing_publication_material 'Bruker SHELXTL'
_computing_structure_refinement 'SHELXL-97 (Sheldrick, 1997)'
_computing_structure_solution 'SHELXS-97 (Sheldrick, 1990)'
_diffrn_ambient_temperature 163(2)
_diffrn_measured_fraction_theta_full 0.955
_diffrn_measured_fraction_theta_max 0.955
_diffrn_measurement_device_type 'Bruker P4'
_diffrn_measurement_method '\w scans'
_diffrn_radiation_monochromator graphite
_diffrn_radiation_source 'fine-focus sealed tube'
_diffrn_radiation_type MoK\a
_diffrn_radiation_wavelength 0.71073
_diffrn_reflns_av_R_equivalents 0.0368
_diffrn_reflns_av_sigmaI/netI 0.0872
_diffrn_reflns_limit_h_max 5
_diffrn_reflns_limit_h_min -11
_diffrn_reflns_limit_k_max 23
_diffrn_reflns_limit_k_min -22
_diffrn_reflns_limit_l_max 25
_diffrn_reflns_limit_l_min -23
_diffrn_reflns_number 17862
_diffrn_reflns_theta_full 27.60
_diffrn_reflns_theta_max 27.60
_diffrn_reflns_theta_min 1.16
_exptl_absorpt_coefficient_mu 0.878
_exptl_absorpt_correction_T_max 1
_exptl_absorpt_correction_T_min 0.330042
_exptl_absorpt_correction_type multi-scan
_exptl_absorpt_process_details SADABS
_exptl_crystal_density_diffrn 1.561
_exptl_crystal_density_method 'not measured'
_exptl_crystal_F_000 1352
_exptl_crystal_size_max 0.32
_exptl_crystal_size_mid 0.20
_exptl_crystal_size_min 0.15
_refine_diff_density_max 0.942
_refine_diff_density_min -0.887
_refine_diff_density_rms 0.117
_refine_ls_extinction_method none
_refine_ls_goodness_of_fit_ref 1.019
_refine_ls_hydrogen_treatment mixed
_refine_ls_matrix_type full
_refine_ls_number_parameters 707
_refine_ls_number_reflns 12514
_refine_ls_number_restraints 0
_refine_ls_restrained_S_all 1.019
_refine_ls_R_factor_all 0.0911
_refine_ls_R_factor_gt 0.0548
_refine_ls_shift/su_max 0.001
_refine_ls_shift/su_mean 0.000
_refine_ls_structure_factor_coef Fsqd
_refine_ls_weighting_details 'calc w=1/[\s^2^(Fo^2^)+(0.0394P)^2^+3.4354P] where P=(Fo^2^+2Fc^2^)/3'
_refine_ls_weighting_scheme calc
_refine_ls_wR_factor_gt 0.1028
_refine_ls_wR_factor_ref 0.1177
_reflns_number_gt 8767
_reflns_number_total 12514
_reflns_threshold_expression >2sigma(I)
_cod_data_source_file ic0600578sup2.cif
_cod_data_source_block aasad
_cod_depositor_comments
;
The following automatic conversions were performed:

'_symmetry_cell_setting' value 'Triclinic' changed to 'triclinic'
according to /home/saulius/struct/CIF-dictionaries/cif_core.dic
dictionary named 'cif_core.dic' version 2.4.2 from
2011-04-26.

'_exptl_absorpt_correction_type' value 'multiscan'
changed to 'multi-scan' according to
/home/saulius/struct/CIF-dictionaries/cif_core.dic dictionary named
'cif_core.dic' version 2.4.2 from 2011-04-26.

Automatic conversion script
Id: cif_fix_values 1891 2012-01-12 08:04:46Z andrius 
;
_cod_original_cell_volume 2824.9(10)
_cod_original_sg_symbol_H-M P-1
_cod_database_code 4332177

loop_
_symmetry_equiv_pos_as_xyz
'x, y, z'
'-x, -y, -z'

loop_
_atom_site_label
_atom_site_type_symbol
_atom_site_fract_x
_atom_site_fract_y
_atom_site_fract_z
_atom_site_U_iso_or_equiv
_atom_site_adp_type
_atom_site_occupancy
_atom_site_symmetry_multiplicity
_atom_site_calc_flag
_atom_site_refinement_flags
Pd1 Pd 0.83149(4) 0.61972(2) 0.31314(2) 0.01778(9) Uani 1 1 d .
Pd2 Pd 0.71233(4) 0.88126(2) 0.72255(2) 0.01789(9) Uani 1 1 d .
S1 S 0.86968(14) 0.47724(7) 0.27427(7) 0.0232(3) Uani 1 1 d .
S2 S 0.86535(14) 0.89438(8) 0.84009(7) 0.0241(3) Uani 1 1 d .
P1 P 0.72565(16) 0.44312(8) 0.33117(8) 0.0276(3) Uani 1 1 d .
P2 P 0.68673(14) 0.58970(7) 0.20013(7) 0.0186(3) Uani 1 1 d .
P3 P 0.70700(16) 0.83859(9) 0.87458(8) 0.0289(3) Uani 1 1 d .
P4 P 0.62798(13) 1.00360(7) 0.77635(7) 0.0184(3) Uani 1 1 d .
N1 N 0.9783(4) 0.6578(2) 0.4155(2) 0.0208(9) Uani 1 1 d .
N2 N 0.7758(4) 0.7667(2) 0.6624(2) 0.0199(8) Uani 1 1 d .
O1 O 0.7481(5) 0.4852(2) 0.4143(2) 0.0423(10) Uani 1 1 d .
O2 O 0.7285(4) 0.3475(2) 0.3095(2) 0.0350(9) Uani 1 1 d .
O3 O 0.5658(4) 0.4488(2) 0.2927(2) 0.0349(9) Uani 1 1 d .
O4 O 0.5538(4) 0.8554(3) 0.8580(2) 0.0404(10) Uani 1 1 d .
O5 O 0.7604(4) 0.8605(2) 0.96296(19) 0.0313(9) Uani 1 1 d .
O6 O 0.7059(5) 0.7419(2) 0.8421(2) 0.0434(11) Uani 1 1 d .
C1 C 0.8019(5) 0.7398(3) 0.3594(3) 0.0213(10) Uani 1 1 d .
C2 C 0.7001(6) 0.7828(3) 0.3343(3) 0.0301(12) Uani 1 1 d .
H2A H 0.6403 0.7562 0.2870 0.036 Uiso 1 1 calc R
C3 C 0.6869(7) 0.8638(3) 0.3784(3) 0.0398(14) Uani 1 1 d .
H3A H 0.6175 0.8905 0.3607 0.048 Uiso 1 1 calc R
C4 C 0.7750(7) 0.9054(3) 0.4482(3) 0.0421(15) Uani 1 1 d .
H4A H 0.7662 0.9601 0.4772 0.051 Uiso 1 1 calc R
C5 C 0.8756(7) 0.8659(3) 0.4748(3) 0.0346(13) Uani 1 1 d .
H5A H 0.9357 0.8939 0.5219 0.042 Uiso 1 1 calc R
C6 C 0.8885(6) 0.7838(3) 0.4317(3) 0.0251(11) Uani 1 1 d .
C7 C 0.9884(6) 0.7384(3) 0.4608(3) 0.0244(11) Uani 1 1 d .
C8 C 1.0860(6) 0.7718(3) 0.5298(3) 0.0304(12) Uani 1 1 d .
H8A H 1.0917 0.8273 0.5613 0.036 Uiso 1 1 calc R
C9 C 1.1736(6) 0.7227(4) 0.5511(3) 0.0373(14) Uani 1 1 d .
H9A H 1.2396 0.7447 0.5968 0.045 Uiso 1 1 calc R
C10 C 1.1629(6) 0.6402(3) 0.5043(3) 0.0327(13) Uani 1 1 d .
H10A H 1.2215 0.6059 0.5177 0.039 Uiso 1 1 calc R
C11 C 1.0639(6) 0.6099(3) 0.4375(3) 0.0256(11) Uani 1 1 d .
H11A H 1.0553 0.5542 0.4062 0.031 Uiso 1 1 calc R
C12 C 0.4380(7) 0.4308(4) 0.3251(4) 0.0484(17) Uani 1 1 d .
H12C H 0.4216 0.3729 0.3133 0.073 Uiso 1 1 calc R
H12B H 0.3507 0.4467 0.3042 0.073 Uiso 1 1 calc R
H12A H 0.4568 0.4610 0.3793 0.073 Uiso 1 1 calc R
C13 C 0.7063(8) 0.2901(3) 0.2315(3) 0.0485(17) Uani 1 1 d .
H13C H 0.6024 0.2822 0.2103 0.073 Uiso 1 1 calc R
H13A H 0.7357 0.2385 0.2286 0.073 Uiso 1 1 calc R
H13B H 0.7658 0.3113 0.2033 0.073 Uiso 1 1 calc R
C14 C 0.4868(5) 0.5782(3) 0.2028(3) 0.0214(10) Uani 1 1 d .
C15 C 0.4368(6) 0.6048(3) 0.2722(3) 0.0287(12) Uani 1 1 d .
H15A H 0.5054 0.6309 0.3167 0.034 Uiso 1 1 calc R
C16 C 0.2849(6) 0.5930(3) 0.2765(4) 0.0388(15) Uani 1 1 d .
H16A H 0.2517 0.6115 0.3234 0.047 Uiso 1 1 calc R
C17 C 0.1852(6) 0.5537(4) 0.2107(4) 0.0406(15) Uani 1 1 d .
H17A H 0.0836 0.5453 0.2131 0.049 Uiso 1 1 calc R
C18 C 0.2327(6) 0.5268(4) 0.1417(4) 0.0392(15) Uani 1 1 d .
H18A H 0.1633 0.5008 0.0975 0.047 Uiso 1 1 calc R
C19 C 0.3828(6) 0.5377(3) 0.1368(3) 0.0293(12) Uani 1 1 d .
H19A H 0.4147 0.5180 0.0896 0.035 Uiso 1 1 calc R
C20 C 0.7244(5) 0.6639(3) 0.1585(3) 0.0205(10) Uani 1 1 d .
C21 C 0.6165(6) 0.6820(3) 0.1124(3) 0.0305(12) Uani 1 1 d .
H21A H 0.5172 0.6586 0.1041 0.037 Uiso 1 1 calc R
C22 C 0.6571(7) 0.7348(4) 0.0789(3) 0.0408(15) Uani 1 1 d .
H22A H 0.5846 0.7474 0.0486 0.049 Uiso 1 1 calc R
C23 C 0.8041(7) 0.7691(3) 0.0902(3) 0.0384(14) Uani 1 1 d .
H23A H 0.8307 0.8039 0.0668 0.046 Uiso 1 1 calc R
C24 C 0.9108(6) 0.7519(3) 0.1355(3) 0.0317(13) Uani 1 1 d .
H24A H 1.0101 0.7750 0.1430 0.038 Uiso 1 1 calc R
C25 C 0.8706(6) 0.7000(3) 0.1703(3) 0.0256(11) Uani 1 1 d .
H25A H 0.9432 0.6894 0.2021 0.031 Uiso 1 1 calc R
C26 C 0.7111(5) 0.4933(3) 0.1226(3) 0.0211(10) Uani 1 1 d .
C27 C 0.6382(6) 0.4192(3) 0.1179(3) 0.0256(11) Uani 1 1 d .
H27A H 0.5725 0.4195 0.1517 0.031 Uiso 1 1 calc R
C28 C 0.6621(6) 0.3456(3) 0.0640(3) 0.0338(13) Uani 1 1 d .
H28A H 0.6113 0.2967 0.0611 0.041 Uiso 1 1 calc R
C29 C 0.7613(7) 0.3435(4) 0.0139(3) 0.0375(14) Uani 1 1 d .
H29A H 0.7780 0.2934 -0.0224 0.045 Uiso 1 1 calc R
C30 C 0.8348(6) 0.4162(4) 0.0184(3) 0.0362(13) Uani 1 1 d .
H30A H 0.9021 0.4153 -0.0149 0.043 Uiso 1 1 calc R
C31 C 0.8097(6) 0.4909(3) 0.0720(3) 0.0271(11) Uani 1 1 d .
H31A H 0.8592 0.5397 0.0741 0.033 Uiso 1 1 calc R
C32 C 0.5946(5) 0.8568(3) 0.6190(3) 0.0194(10) Uani 1 1 d .
C33 C 0.5034(5) 0.9030(3) 0.5938(3) 0.0223(10) Uani 1 1 d .
H33A H 0.4911 0.9553 0.6276 0.027 Uiso 1 1 calc R
C34 C 0.4300(6) 0.8731(3) 0.5192(3) 0.0300(12) Uani 1 1 d .
H34A H 0.3700 0.9057 0.5040 0.036 Uiso 1 1 calc R
C35 C 0.4451(6) 0.7961(3) 0.4678(3) 0.0327(13) Uani 1 1 d .
H35A H 0.3947 0.7761 0.4182 0.039 Uiso 1 1 calc R
C36 C 0.5359(6) 0.7488(3) 0.4908(3) 0.0287(12) Uani 1 1 d .
H36A H 0.5474 0.6968 0.4561 0.034 Uiso 1 1 calc R
C37 C 0.6099(5) 0.7775(3) 0.5644(3) 0.0217(10) Uani 1 1 d .
C38 C 0.7097(5) 0.7288(3) 0.5890(3) 0.0219(10) Uani 1 1 d .
C39 C 0.7394(6) 0.6515(3) 0.5434(3) 0.0281(11) Uani 1 1 d .
H39A H 0.6936 0.6264 0.4929 0.034 Uiso 1 1 calc R
C40 C 0.8366(6) 0.6113(3) 0.5722(3) 0.0309(12) Uani 1 1 d .
H40A H 0.8559 0.5589 0.5420 0.037 Uiso 1 1 calc R
C41 C 0.9040(5) 0.6502(3) 0.6465(3) 0.0287(12) Uani 1 1 d .
H41A H 0.9707 0.6248 0.6674 0.034 Uiso 1 1 calc R
C42 C 0.8724(5) 0.7269(3) 0.6898(3) 0.0254(11) Uani 1 1 d .
H42A H 0.9192 0.7528 0.7401 0.030 Uiso 1 1 calc R
C43 C 0.8326(8) 0.7052(4) 0.8604(3) 0.0552(19) Uani 1 1 d .
H43A H 0.9236 0.7365 0.8599 0.083 Uiso 1 1 calc R
H43C H 0.8262 0.6497 0.8235 0.083 Uiso 1 1 calc R
H43B H 0.8325 0.7051 0.9101 0.083 Uiso 1 1 calc R
C44 C 0.7863(6) 0.9463(3) 1.0151(3) 0.0317(12) Uani 1 1 d .
H44A H 0.8672 0.9743 1.0024 0.048 Uiso 1 1 calc R
H44B H 0.8118 0.9505 1.0662 0.048 Uiso 1 1 calc R
H44C H 0.6972 0.9711 1.0112 0.048 Uiso 1 1 calc R
C45 C 0.6828(6) 1.0615(3) 0.8778(3) 0.0234(10) Uani 1 1 d .
C46 C 0.5821(6) 1.0737(3) 0.9284(3) 0.0326(12) Uani 1 1 d .
H46A H 0.4817 1.0524 0.9102 0.039 Uiso 1 1 calc R
C47 C 0.6277(7) 1.1170(3) 1.0056(3) 0.0376(14) Uani 1 1 d .
H47A H 0.5590 1.1248 1.0393 0.045 Uiso 1 1 calc R
C48 C 0.7750(7) 1.1482(3) 1.0317(3) 0.0381(14) Uani 1 1 d .
H48A H 0.8065 1.1773 1.0836 0.046 Uiso 1 1 calc R
C49 C 0.8791(6) 1.1372(3) 0.9820(3) 0.0321(12) Uani 1 1 d .
H49A H 0.9792 1.1589 1.0007 0.039 Uiso 1 1 calc R
C50 C 0.8338(6) 1.0944(3) 0.9059(3) 0.0260(11) Uani 1 1 d .
H50A H 0.9030 1.0869 0.8725 0.031 Uiso 1 1 calc R
C51 C 0.6951(5) 1.0804(3) 0.7416(3) 0.0210(10) Uani 1 1 d .
C52 C 0.6751(5) 1.1623(3) 0.7780(3) 0.0231(10) Uani 1 1 d .
H52A H 0.6252 1.1780 0.8200 0.028 Uiso 1 1 calc R
C53 C 0.7280(5) 1.2214(3) 0.7531(3) 0.0292(12) Uani 1 1 d .
H53A H 0.7097 1.2756 0.7765 0.035 Uiso 1 1 calc R
C54 C 0.8083(5) 1.1981(3) 0.6931(3) 0.0289(12) Uani 1 1 d .
H54A H 0.8462 1.2374 0.6768 0.035 Uiso 1 1 calc R
C55 C 0.8334(6) 1.1172(3) 0.6570(3) 0.0298(12) Uani 1 1 d .
H55A H 0.8884 1.1024 0.6169 0.036 Uiso 1 1 calc R
C56 C 0.7759(5) 1.0584(3) 0.6809(3) 0.0243(11) Uani 1 1 d .
H56A H 0.7914 1.0039 0.6563 0.029 Uiso 1 1 calc R
C57 C 0.4232(5) 0.9943(3) 0.7626(3) 0.0198(10) Uani 1 1 d .
C58 C 0.3471(6) 0.9200(3) 0.7549(3) 0.0313(12) Uani 1 1 d .
H58A H 0.3997 0.8781 0.7575 0.038 Uiso 1 1 calc R
C59 C 0.1920(6) 0.9089(3) 0.7436(3) 0.0368(14) Uani 1 1 d .
H59A H 0.1408 0.8596 0.7396 0.044 Uiso 1 1 calc R
C60 C 0.1128(6) 0.9689(3) 0.7380(3) 0.0314(12) Uani 1 1 d .
H60A H 0.0086 0.9600 0.7289 0.038 Uiso 1 1 calc R
C61 C 0.1883(6) 1.0428(3) 0.7459(3) 0.0353(13) Uani 1 1 d .
H61A H 0.1353 1.0842 0.7427 0.042 Uiso 1 1 calc R
C62 C 0.3430(6) 1.0550(3) 0.7587(3) 0.0293(12) Uani 1 1 d .
H62A H 0.3936 1.1053 0.7648 0.035 Uiso 1 1 calc R

loop_
_atom_site_aniso_label
_atom_site_aniso_U_11
_atom_site_aniso_U_22
_atom_site_aniso_U_33
_atom_site_aniso_U_23
_atom_site_aniso_U_13
_atom_site_aniso_U_12
Pd1 0.01971(19) 0.01810(19) 0.01795(19) 0.01046(15) 0.00073(15) 0.00227(15)
Pd2 0.01770(19) 0.01951(19) 0.01920(19) 0.01083(15) 0.00145(15) 0.00386(15)
S1 0.0257(7) 0.0196(6) 0.0259(6) 0.0124(5) -0.0012(5) 0.0029(5)
S2 0.0249(7) 0.0258(6) 0.0238(6) 0.0137(5) -0.0010(5) 0.0031(5)
P1 0.0334(8) 0.0242(7) 0.0281(7) 0.0156(6) -0.0010(6) 0.0018(6)
P2 0.0175(6) 0.0216(6) 0.0200(6) 0.0122(5) 0.0015(5) 0.0027(5)
P3 0.0322(8) 0.0314(7) 0.0232(7) 0.0136(6) -0.0005(6) -0.0024(6)
P4 0.0184(6) 0.0186(6) 0.0208(6) 0.0106(5) 0.0029(5) 0.0032(5)
N1 0.020(2) 0.026(2) 0.018(2) 0.0123(18) 0.0013(16) -0.0008(17)
N2 0.018(2) 0.019(2) 0.026(2) 0.0113(17) 0.0036(17) 0.0022(16)
O1 0.062(3) 0.037(2) 0.029(2) 0.0162(18) 0.0037(19) 0.000(2)
O2 0.044(2) 0.026(2) 0.038(2) 0.0187(17) -0.0043(18) -0.0012(17)
O3 0.028(2) 0.041(2) 0.047(2) 0.0286(19) 0.0032(17) 0.0063(17)
O4 0.026(2) 0.062(3) 0.036(2) 0.026(2) -0.0001(17) -0.0028(19)
O5 0.036(2) 0.035(2) 0.0255(19) 0.0173(17) -0.0025(16) -0.0029(17)
O6 0.061(3) 0.034(2) 0.033(2) 0.0176(18) -0.009(2) -0.010(2)
C1 0.025(3) 0.020(2) 0.024(2) 0.011(2) 0.011(2) 0.004(2)
C2 0.041(3) 0.027(3) 0.029(3) 0.016(2) 0.011(2) 0.009(2)
C3 0.057(4) 0.028(3) 0.043(3) 0.019(3) 0.014(3) 0.017(3)
C4 0.065(4) 0.021(3) 0.036(3) 0.006(2) 0.007(3) 0.008(3)
C5 0.045(4) 0.028(3) 0.027(3) 0.008(2) 0.007(3) 0.002(3)
C6 0.029(3) 0.022(3) 0.024(3) 0.009(2) 0.005(2) -0.001(2)
C7 0.028(3) 0.025(3) 0.023(3) 0.013(2) 0.007(2) 0.000(2)
C8 0.032(3) 0.028(3) 0.025(3) 0.010(2) -0.006(2) -0.009(2)
C9 0.037(3) 0.044(3) 0.026(3) 0.015(3) -0.009(2) -0.007(3)
C10 0.029(3) 0.041(3) 0.034(3) 0.024(3) -0.003(2) 0.001(2)
C11 0.029(3) 0.027(3) 0.025(3) 0.016(2) 0.002(2) -0.002(2)
C12 0.033(3) 0.055(4) 0.071(5) 0.039(4) 0.017(3) 0.003(3)
C13 0.070(5) 0.021(3) 0.043(4) 0.008(3) -0.012(3) 0.000(3)
C14 0.020(2) 0.023(2) 0.029(3) 0.017(2) 0.005(2) 0.004(2)
C15 0.032(3) 0.024(3) 0.037(3) 0.020(2) 0.005(2) 0.006(2)
C16 0.035(3) 0.044(3) 0.062(4) 0.037(3) 0.033(3) 0.024(3)
C17 0.016(3) 0.046(4) 0.076(5) 0.043(3) 0.003(3) 0.002(2)
C18 0.025(3) 0.046(4) 0.054(4) 0.034(3) -0.005(3) -0.007(3)
C19 0.025(3) 0.034(3) 0.035(3) 0.022(2) 0.004(2) -0.001(2)
C20 0.025(3) 0.022(2) 0.020(2) 0.014(2) 0.003(2) 0.004(2)
C21 0.024(3) 0.038(3) 0.036(3) 0.026(3) -0.006(2) -0.003(2)
C22 0.038(3) 0.049(4) 0.044(3) 0.035(3) -0.014(3) -0.006(3)
C23 0.049(4) 0.034(3) 0.042(3) 0.031(3) 0.000(3) -0.005(3)
C24 0.026(3) 0.038(3) 0.035(3) 0.023(3) -0.003(2) -0.007(2)
C25 0.027(3) 0.031(3) 0.023(3) 0.018(2) -0.005(2) -0.001(2)
C26 0.022(3) 0.022(2) 0.020(2) 0.011(2) -0.003(2) 0.002(2)
C27 0.028(3) 0.026(3) 0.022(2) 0.011(2) -0.004(2) 0.000(2)
C28 0.044(3) 0.025(3) 0.027(3) 0.008(2) -0.006(3) 0.000(2)
C29 0.046(4) 0.035(3) 0.021(3) 0.003(2) -0.006(3) 0.010(3)
C30 0.033(3) 0.051(4) 0.026(3) 0.014(3) 0.011(2) 0.013(3)
C31 0.026(3) 0.031(3) 0.026(3) 0.013(2) 0.005(2) 0.006(2)
C32 0.019(2) 0.023(2) 0.022(2) 0.014(2) 0.007(2) 0.0041(19)
C33 0.022(3) 0.025(3) 0.023(2) 0.013(2) 0.003(2) 0.004(2)
C34 0.032(3) 0.038(3) 0.025(3) 0.018(2) -0.001(2) 0.011(2)
C35 0.035(3) 0.038(3) 0.023(3) 0.013(2) -0.007(2) 0.005(2)
C36 0.033(3) 0.029(3) 0.024(3) 0.010(2) 0.003(2) 0.007(2)
C37 0.015(2) 0.026(3) 0.025(3) 0.012(2) 0.003(2) 0.000(2)
C38 0.016(2) 0.026(3) 0.026(3) 0.014(2) 0.006(2) 0.001(2)
C39 0.030(3) 0.026(3) 0.028(3) 0.008(2) 0.009(2) 0.005(2)
C40 0.031(3) 0.023(3) 0.039(3) 0.009(2) 0.016(2) 0.008(2)
C41 0.019(3) 0.032(3) 0.044(3) 0.022(3) 0.011(2) 0.010(2)
C42 0.023(3) 0.025(3) 0.029(3) 0.013(2) 0.002(2) 0.005(2)
C43 0.087(5) 0.037(4) 0.039(4) 0.016(3) -0.009(4) 0.008(3)
C44 0.038(3) 0.030(3) 0.022(3) 0.006(2) 0.001(2) 0.001(2)
C45 0.025(3) 0.021(2) 0.026(3) 0.011(2) 0.004(2) 0.008(2)
C46 0.037(3) 0.028(3) 0.030(3) 0.009(2) 0.005(2) 0.006(2)
C47 0.046(4) 0.038(3) 0.029(3) 0.011(3) 0.011(3) 0.008(3)
C48 0.053(4) 0.031(3) 0.025(3) 0.007(2) 0.001(3) 0.009(3)
C49 0.033(3) 0.029(3) 0.028(3) 0.008(2) -0.005(2) -0.002(2)
C50 0.028(3) 0.023(3) 0.025(3) 0.007(2) 0.003(2) 0.004(2)
C51 0.017(2) 0.026(3) 0.026(3) 0.019(2) -0.003(2) -0.0010(19)
C52 0.019(2) 0.021(2) 0.030(3) 0.012(2) -0.001(2) 0.0030(19)
C53 0.023(3) 0.023(3) 0.042(3) 0.016(2) -0.004(2) -0.002(2)
C54 0.022(3) 0.033(3) 0.037(3) 0.025(3) -0.009(2) -0.007(2)
C55 0.020(3) 0.043(3) 0.032(3) 0.024(3) 0.001(2) -0.006(2)
C56 0.021(3) 0.027(3) 0.027(3) 0.013(2) 0.003(2) 0.006(2)
C57 0.015(2) 0.027(3) 0.019(2) 0.011(2) 0.0038(19) 0.0040(19)
C58 0.023(3) 0.031(3) 0.050(3) 0.026(3) 0.007(2) 0.008(2)
C59 0.018(3) 0.040(3) 0.065(4) 0.035(3) 0.007(3) 0.001(2)
C60 0.019(3) 0.043(3) 0.040(3) 0.025(3) 0.006(2) 0.006(2)
C61 0.025(3) 0.037(3) 0.050(4) 0.022(3) 0.008(3) 0.013(2)
C62 0.029(3) 0.025(3) 0.038(3) 0.016(2) 0.007(2) 0.007(2)

loop_
_atom_type_symbol
_atom_type_description
_atom_type_scat_dispersion_real
_atom_type_scat_dispersion_imag
_atom_type_scat_source
C C 0.0033 0.0016 'International Tables Vol C Tables 4.2.6.8 and 6.1.1.4'
H H 0.0000 0.0000 'International Tables Vol C Tables 4.2.6.8 and 6.1.1.4'
N N 0.0061 0.0033 'International Tables Vol C Tables 4.2.6.8 and 6.1.1.4'
O O 0.0106 0.0060 'International Tables Vol C Tables 4.2.6.8 and 6.1.1.4'
P P 0.1023 0.0942 'International Tables Vol C Tables 4.2.6.8 and 6.1.1.4'
S S 0.1246 0.1234 'International Tables Vol C Tables 4.2.6.8 and 6.1.1.4'
Pd Pd -0.9988 1.0072 'International Tables Vol C Tables 4.2.6.8 and 6.1.1.4'

loop_
_geom_angle_atom_site_label_1
_geom_angle_atom_site_label_2
_geom_angle_atom_site_label_3
_geom_angle
C1 Pd1 N1 80.56(18)
C1 Pd1 P2 95.79(14)
N1 Pd1 P2 173.68(11)
C1 Pd1 S1 172.67(13)
N1 Pd1 S1 93.51(12)
P2 Pd1 S1 90.50(6)
C32 Pd2 N2 81.14(17)
C32 Pd2 P4 92.83(14)
N2 Pd2 P4 173.97(11)
C32 Pd2 S2 172.95(14)
N2 Pd2 S2 91.81(11)
P4 Pd2 S2 94.21(5)
P1 S1 Pd1 99.20(7)
P3 S2 Pd2 95.93(7)
O1 P1 O3 112.8(2)
O1 P1 O2 108.2(2)
O3 P1 O2 104.7(2)
O1 P1 S1 118.56(18)
O3 P1 S1 104.71(15)
O2 P1 S1 106.97(16)
C14 P2 C20 107.3(2)
C14 P2 C26 103.2(2)
C20 P2 C26 101.3(2)
C14 P2 Pd1 114.13(16)
C20 P2 Pd1 113.99(16)
C26 P2 Pd1 115.55(15)
O4 P3 O6 108.2(2)
O4 P3 O5 113.5(2)
O6 P3 O5 99.2(2)
O4 P3 S2 115.37(17)
O6 P3 S2 112.50(18)
O5 P3 S2 106.99(15)
C45 P4 C57 104.0(2)
C45 P4 C51 100.0(2)
C57 P4 C51 107.1(2)
C45 P4 Pd2 117.88(16)
C57 P4 Pd2 112.49(16)
C51 P4 Pd2 113.96(17)
C7 N1 C11 119.2(4)
C7 N1 Pd1 114.9(3)
C11 N1 Pd1 125.9(3)
C38 N2 C42 118.1(4)
C38 N2 Pd2 115.1(3)
C42 N2 Pd2 126.7(3)
C13 O2 P1 120.9(3)
C12 O3 P1 117.0(3)
C44 O5 P3 118.1(3)
C43 O6 P3 121.8(4)
C2 C1 C6 116.3(5)
C2 C1 Pd1 130.2(4)
C6 C1 Pd1 113.2(4)
C3 C2 C1 121.4(5)
C4 C3 C2 120.9(6)
C5 C4 C3 119.6(5)
C4 C5 C6 120.3(5)
C5 C6 C1 121.6(5)
C5 C6 C7 121.4(5)
C1 C6 C7 117.0(4)
N1 C7 C8 120.3(5)
N1 C7 C6 114.3(4)
C8 C7 C6 125.4(5)
C9 C8 C7 119.9(5)
C8 C9 C10 119.5(5)
C11 C10 C9 118.5(5)
N1 C11 C10 122.6(5)
C15 C14 C19 118.8(5)
C15 C14 P2 119.3(4)
C19 C14 P2 121.7(4)
C14 C15 C16 120.8(5)
C17 C16 C15 119.1(5)
C18 C17 C16 120.9(5)
C17 C18 C19 120.5(5)
C18 C19 C14 119.9(5)
C25 C20 C21 118.9(4)
C25 C20 P2 117.2(3)
C21 C20 P2 123.7(4)
C22 C21 C20 119.8(5)
C23 C22 C21 120.5(5)
C24 C23 C22 120.1(5)
C23 C24 C25 119.7(5)
C20 C25 C24 120.8(4)
C31 C26 C27 118.4(5)
C31 C26 P2 122.1(4)
C27 C26 P2 119.3(4)
C28 C27 C26 120.8(5)
C27 C28 C29 120.6(5)
C30 C29 C28 119.1(5)
C29 C30 C31 120.6(5)
C30 C31 C26 120.4(5)
C33 C32 C37 116.6(4)
C33 C32 Pd2 131.3(4)
C37 C32 Pd2 112.1(3)
C32 C33 C34 121.7(5)
C35 C34 C33 120.7(5)
C34 C35 C36 119.1(5)
C37 C36 C35 121.0(5)
C36 C37 C32 120.9(4)
C36 C37 C38 121.6(5)
C32 C37 C38 117.5(4)
N2 C38 C39 120.8(5)
N2 C38 C37 114.0(4)
C39 C38 C37 125.2(5)
C40 C39 C38 120.4(5)
C41 C40 C39 118.4(5)
C42 C41 C40 119.5(5)
N2 C42 C41 122.7(5)
C46 C45 C50 118.9(5)
C46 C45 P4 122.5(4)
C50 C45 P4 118.7(4)
C45 C46 C47 121.2(5)
C48 C47 C46 118.9(5)
C47 C48 C49 121.2(5)
C50 C49 C48 119.7(5)
C49 C50 C45 120.1(5)
C52 C51 C56 118.7(4)
C52 C51 P4 120.8(4)
C56 C51 P4 120.4(4)
C51 C52 C53 121.4(5)
C54 C53 C52 118.7(5)
C53 C54 C55 121.1(5)
C54 C55 C56 119.5(5)
C55 C56 C51 120.5(5)
C62 C57 C58 119.2(5)
C62 C57 P4 124.2(4)
C58 C57 P4 116.6(4)
C59 C58 C57 119.3(5)
C60 C59 C58 121.2(5)
C59 C60 C61 119.5(5)
C60 C61 C62 119.7(5)
C57 C62 C61 121.1(5)

loop_
_geom_bond_atom_site_label_1
_geom_bond_atom_site_label_2
_geom_bond_distance
Pd1 C1 2.024(5)
Pd1 N1 2.089(4)
Pd1 P2 2.2612(15)
Pd1 S1 2.4139(14)
Pd2 C32 2.026(5)
Pd2 N2 2.080(4)
Pd2 P4 2.2548(15)
Pd2 S2 2.4427(15)
S1 P1 1.9979(19)
S2 P3 1.9970(19)
P1 O1 1.466(4)
P1 O3 1.582(4)
P1 O2 1.589(4)
P2 C14 1.816(5)
P2 C20 1.823(4)
P2 C26 1.835(5)
P3 O4 1.469(4)
P3 O6 1.584(4)
P3 O5 1.603(3)
P4 C45 1.811(5)
P4 C57 1.830(5)
P4 C51 1.834(4)
N1 C7 1.348(6)
N1 C11 1.350(6)
N2 C38 1.351(6)
N2 C42 1.356(6)
O2 C13 1.433(6)
O3 C12 1.447(6)
O5 C44 1.448(6)
O6 C43 1.441(8)
C1 C2 1.405(7)
C1 C6 1.409(7)
C2 C3 1.383(7)
C3 C4 1.375(8)
C4 C5 1.367(8)
C5 C6 1.394(7)
C6 C7 1.464(7)
C7 C8 1.396(7)
C8 C9 1.372(8)
C9 C10 1.380(8)
C10 C11 1.373(7)
C14 C15 1.378(7)
C14 C19 1.394(7)
C15 C16 1.393(7)
C16 C17 1.368(8)
C17 C18 1.363(8)
C18 C19 1.376(7)
C20 C25 1.380(6)
C20 C21 1.389(6)
C21 C22 1.381(7)
C22 C23 1.377(7)
C23 C24 1.364(7)
C24 C25 1.387(6)
C26 C31 1.387(7)
C26 C27 1.392(6)
C27 C28 1.370(7)
C28 C29 1.385(8)
C29 C30 1.374(8)
C30 C31 1.386(7)
C32 C33 1.387(6)
C32 C37 1.425(6)
C33 C34 1.391(6)
C34 C35 1.371(7)
C35 C36 1.380(7)
C36 C37 1.378(6)
C37 C38 1.464(7)
C38 C39 1.382(7)
C39 C40 1.378(7)
C40 C41 1.370(7)
C41 C42 1.367(7)
C45 C46 1.377(7)
C45 C50 1.403(7)
C46 C47 1.381(7)
C47 C48 1.363(8)
C48 C49 1.390(8)
C49 C50 1.361(7)
C51 C52 1.387(6)
C51 C56 1.393(7)
C52 C53 1.390(6)
C53 C54 1.381(7)
C54 C55 1.385(7)
C55 C56 1.386(6)
C57 C62 1.370(7)
C57 C58 1.388(7)
C58 C59 1.384(7)
C59 C60 1.365(7)
C60 C61 1.376(7)
C61 C62 1.381(7)
